data_7203972
loop_
_publ_author_name
'Ren, Yan'
'Fang, Qi'
'Yu, Wen-Tao'
'Lei, Hong'
'Tian, Yu-Peng'
'Jiang, Min-Hua'
'Yang, Qing-Chuan'
'Mak, Thomas C. W.'

_publ_section_title
;
 Synthesis, structures and two-photon pumped up-conversion lasing
 properties of two new organic salts
;
_journal_issue 9
_journal_name_full 'Journal of Materials Chemistry'
_journal_page_first 2025
_journal_paper_doi 10.1039/b001058h
_journal_volume 10
_journal_year 2000
_chemical_formula_sum 'C25 H30 N2 O4 S'
_chemical_formula_weight 454.57
_chemical_name_systematic
; 
 ? 
;
_space_group_IT_number 2
_symmetry_cell_setting triclinic
_symmetry_space_group_name_Hall '-P 1'
_symmetry_space_group_name_H-M 'P -1'
_atom_sites_solution_hydrogens geom
_atom_sites_solution_primary direct
_atom_sites_solution_secondary difmap
_audit_creation_method SHELXL-97
_cell_angle_alpha 86.655(6)
_cell_angle_beta 74.064(5)
_cell_angle_gamma 85.891(7)
_cell_formula_units_Z 2
_cell_length_a 9.4237(8)
_cell_length_b 9.6976(8)
_cell_length_c 13.2841(9)
_cell_measurement_reflns_used 50
_cell_measurement_temperature 568(2)
_cell_measurement_theta_max 12.5
_cell_measurement_theta_min 5
_cell_volume 1163.39(16)
_computing_cell_refinement 'Bruker XSCANS'
_computing_data_collection 'Bruker XSCANS'
_computing_data_reduction 'Bruker XSCANS'
_computing_molecular_graphics 'Bruker SHELXTL'
_computing_publication_material 'Bruker SHELXTL'
_computing_structure_refinement 'Bruker SHELXTL'
_computing_structure_solution 'Bruker SHELXTL'
_diffrn_ambient_temperature 568(2)
_diffrn_measured_fraction_theta_full 1.000
_diffrn_measured_fraction_theta_max 1.000
_diffrn_measurement_device_type 'Bruker P4'
_diffrn_measurement_method /q\2/q
_diffrn_radiation_monochromator graphite
_diffrn_radiation_source 'fine-focus sealed tube'
_diffrn_radiation_type MoK\a
_diffrn_radiation_wavelength 0.71073
_diffrn_reflns_av_R_equivalents 0.0233
_diffrn_reflns_av_sigmaI/netI 0.0452
_diffrn_reflns_limit_h_max 11
_diffrn_reflns_limit_h_min -1
_diffrn_reflns_limit_k_max 11
_diffrn_reflns_limit_k_min -11
_diffrn_reflns_limit_l_max 15
_diffrn_reflns_limit_l_min -15
_diffrn_reflns_number 4929
_diffrn_reflns_theta_full 25.00
_diffrn_reflns_theta_max 25.00
_diffrn_reflns_theta_min 2.11
_diffrn_standards_decay_% 2
_diffrn_standards_interval_count 97
_diffrn_standards_number 3
_exptl_absorpt_coefficient_mu 0.173
_exptl_absorpt_correction_T_max 0.981
_exptl_absorpt_correction_T_min 0.948
_exptl_absorpt_correction_type empirical
_exptl_absorpt_process_details 'Bruker Shelxtl'
_exptl_crystal_colour Orange
_exptl_crystal_density_diffrn 1.298
_exptl_crystal_density_method 'not measured'
_exptl_crystal_description Plate
_exptl_crystal_F_000 484
_exptl_crystal_size_max 0.3
_exptl_crystal_size_mid 0.3
_exptl_crystal_size_min 0.25
_refine_diff_density_max 0.705
_refine_diff_density_min -0.358
_refine_diff_density_rms 0.052
_refine_ls_extinction_method none
_refine_ls_goodness_of_fit_ref 0.987
_refine_ls_hydrogen_treatment mixed
_refine_ls_matrix_type full
_refine_ls_number_parameters 289
_refine_ls_number_reflns 4111
_refine_ls_number_restraints 0
_refine_ls_restrained_S_all 0.987
_refine_ls_R_factor_all 0.0842
_refine_ls_R_factor_gt 0.0573
_refine_ls_shift/su_max 0.000
_refine_ls_shift/su_mean 0.000
_refine_ls_structure_factor_coef Fsqd
_refine_ls_weighting_details 'calc w=1/[\s^2^(Fo^2^)+(0.0982P)^2^+0.7029P] where P=(Fo^2^+2Fc^2^)/3'
_refine_ls_weighting_scheme calc
_refine_ls_wR_factor_gt 0.1575
_refine_ls_wR_factor_ref 0.1832
_reflns_number_gt 2954
_reflns_number_total 4111
_reflns_threshold_expression >2sigma(I)
_cod_data_source_file b001058h.txt
_cod_data_source_block HEASPS
_cod_depositor_comments
;
The following automatic conversions were performed:
'_symmetry_cell_setting' value 'Triclinic' changed to 'triclinic'
according to '/home/saulius/struct/CIF-dictionaries/cif_core.dic'
dictionary named 'cif_core.dic' version 2.4.1 from 2010-06-29.

Automatic conversion script
Id: cif_fix_enum 1527 2010-12-29 10:47:43Z saulius 
;
_cod_original_cell_volume 1163.40(16)
_cod_original_sg_symbol_H-M P-1
_cod_database_code 7203972

loop_
_symmetry_equiv_pos_as_xyz
'x, y, z'
'-x, -y, -z'

loop_
_atom_site_label
_atom_site_type_symbol
_atom_site_fract_x
_atom_site_fract_y
_atom_site_fract_z
_atom_site_U_iso_or_equiv
_atom_site_adp_type
_atom_site_occupancy
_atom_site_symmetry_multiplicity
_atom_site_calc_flag
_atom_site_refinement_flags
_atom_site_disorder_assembly
_atom_site_disorder_group
S1 S 0.32634(9) 0.06253(8) 0.22868(6) 0.0473(3) Uani 1 1 d . . .
N1 N -0.1806(3) 0.9885(3) 1.1997(2) 0.0502(6) Uani 1 1 d . . .
N2 N 0.3098(3) 0.3001(3) 0.5744(2) 0.0580(7) Uani 1 1 d . . .
O1 O 0.3955(3) 0.0722(3) 0.3122(2) 0.0685(7) Uani 1 1 d . . .
O2 O 0.1722(3) 0.1119(2) 0.2564(2) 0.0641(7) Uani 1 1 d . . .
O3 O 0.4105(3) 0.1213(2) 0.12936(18) 0.0649(7) Uani 1 1 d . . .
O4 O 0.0267(4) 0.2420(5) 0.4401(3) 0.1276(14) Uani 1 1 d . . .
H4A H 0.0684 0.2042 0.3853 0.191 Uiso 1 1 calc R . .
C21 C 0.2555(4) -0.3429(3) 0.2803(3) 0.0594(9) Uani 1 1 d . . .
H21A H 0.2082 -0.3997 0.3366 0.071 Uiso 1 1 calc R . .
C22 C 0.2560(3) -0.2031(3) 0.2938(2) 0.0501(8) Uani 1 1 d . . .
H22A H 0.2103 -0.1666 0.3587 0.060 Uiso 1 1 calc R . .
C23 C 0.3247(3) -0.1174(3) 0.2105(2) 0.0413(7) Uani 1 1 d . . .
C24 C 0.3927(3) -0.1724(3) 0.1133(2) 0.0456(7) Uani 1 1 d . . .
H24A H 0.4389 -0.1155 0.0567 0.055 Uiso 1 1 calc R . .
C25 C 0.3904(4) -0.3139(3) 0.1023(3) 0.0537(8) Uani 1 1 d . . .
H25A H 0.4353 -0.3507 0.0373 0.064 Uiso 1 1 calc R . .
C1 C -0.2358(4) 1.0833(4) 1.2874(3) 0.0669(10) Uani 1 1 d . . .
H1B H -0.1721 1.0728 1.3329 0.100 Uiso 1 1 calc R . .
H1C H -0.3342 1.0613 1.3260 0.100 Uiso 1 1 calc R . .
H1D H -0.2370 1.1771 1.2600 0.100 Uiso 1 1 calc R . .
C2 C -0.0568(4) 0.9080(4) 1.1937(3) 0.0548(8) Uani 1 1 d . . .
H2B H -0.0075 0.9118 1.2452 0.066 Uiso 1 1 calc R . .
C3 C -0.0022(3) 0.8210(3) 1.1135(3) 0.0530(8) Uani 1 1 d . . .
H3B H 0.0827 0.7650 1.1117 0.064 Uiso 1 1 calc R . .
C4 C -0.0718(3) 0.8147(3) 1.0341(2) 0.0448(7) Uani 1 1 d . . .
C5 C -0.2003(4) 0.9000(3) 1.0435(3) 0.0535(8) Uani 1 1 d . . .
H5A H -0.2513 0.8992 0.9927 0.064 Uiso 1 1 calc R . .
C6 C -0.2524(4) 0.9847(3) 1.1261(3) 0.0543(8) Uani 1 1 d . . .
H6A H -0.3385 1.0402 1.1311 0.065 Uiso 1 1 calc R . .
C7 C -0.0191(3) 0.7291(3) 0.9437(2) 0.0492(7) Uani 1 1 d . . .
H7A H -0.0716 0.7386 0.8936 0.059 Uiso 1 1 calc R . .
C8 C 0.0978(4) 0.6378(3) 0.9255(2) 0.0502(8) Uani 1 1 d . . .
H8A H 0.1502 0.6283 0.9757 0.060 Uiso 1 1 calc R . .
C9 C 0.1506(3) 0.5524(3) 0.8351(2) 0.0466(7) Uani 1 1 d . . .
C10 C 0.2747(3) 0.4611(3) 0.8253(2) 0.0513(8) Uani 1 1 d . . .
H10A H 0.3224 0.4553 0.8782 0.062 Uiso 1 1 calc R . .
C11 C 0.3291(4) 0.3794(3) 0.7403(2) 0.0523(8) Uani 1 1 d . . .
H11A H 0.4132 0.3213 0.7366 0.063 Uiso 1 1 calc R . .
C12 C 0.2605(3) 0.3822(3) 0.6600(2) 0.0489(7) Uani 1 1 d . . .
C13 C 0.1356(4) 0.4750(4) 0.6686(3) 0.0570(8) Uani 1 1 d . . .
H13A H 0.0873 0.4807 0.6159 0.068 Uiso 1 1 calc R . .
C14 C 0.0846(4) 0.5566(4) 0.7533(3) 0.0555(8) Uani 1 1 d . . .
H14A H 0.0026 0.6172 0.7561 0.067 Uiso 1 1 calc R . .
C15 C 0.4526(4) 0.2191(4) 0.5544(3) 0.0637(9) Uani 1 1 d . . .
H15A H 0.4497 0.1407 0.5130 0.076 Uiso 1 1 calc R . .
H15B H 0.4680 0.1836 0.6206 0.076 Uiso 1 1 calc R . .
C16 C 0.5797(4) 0.3045(5) 0.4974(3) 0.0776(11) Uani 1 1 d . . .
H16A H 0.6704 0.2483 0.4856 0.116 Uiso 1 1 calc R . .
H16B H 0.5843 0.3810 0.5389 0.116 Uiso 1 1 calc R . .
H16C H 0.5656 0.3387 0.4313 0.116 Uiso 1 1 calc R . .
C17 C 0.2401(4) 0.3106(4) 0.4889(3) 0.0662(10) Uani 1 1 d . . .
H17A H 0.3124 0.2848 0.4243 0.079 Uiso 1 1 calc R . .
H17B H 0.2045 0.4056 0.4797 0.079 Uiso 1 1 calc R . .
C18 C 0.1099(5) 0.2152(6) 0.5116(3) 0.0920(16) Uani 1 1 d . . .
H18A H 0.1478 0.1194 0.5079 0.110 Uiso 1 1 calc R . .
H18B H 0.0472 0.2292 0.5819 0.110 Uiso 1 1 calc R . .
C19 C 0.3292(5) -0.5547(4) 0.1717(4) 0.0866(14) Uani 1 1 d . . .
H19A H 0.3809 -0.5756 0.1008 0.130 Uiso 1 1 calc R . .
H19B H 0.2303 -0.5847 0.1875 0.130 Uiso 1 1 calc R . .
H19C H 0.3798 -0.6017 0.2186 0.130 Uiso 1 1 calc R . .
C20 C 0.3240(4) -0.4011(3) 0.1844(3) 0.0571(9) Uani 1 1 d . . .

loop_
_atom_site_aniso_label
_atom_site_aniso_U_11
_atom_site_aniso_U_22
_atom_site_aniso_U_33
_atom_site_aniso_U_23
_atom_site_aniso_U_13
_atom_site_aniso_U_12
S1 0.0517(5) 0.0395(4) 0.0531(5) -0.0093(3) -0.0181(4) 0.0039(3)
N1 0.0471(15) 0.0478(15) 0.0535(15) -0.0044(12) -0.0093(13) -0.0023(12)
N2 0.0531(17) 0.0694(18) 0.0512(16) -0.0140(14) -0.0139(13) 0.0062(14)
O1 0.0844(18) 0.0627(15) 0.0715(16) -0.0204(12) -0.0421(14) 0.0054(13)
O2 0.0535(14) 0.0533(14) 0.0857(17) -0.0178(12) -0.0207(13) 0.0143(11)
O3 0.0835(18) 0.0428(12) 0.0614(14) 0.0001(11) -0.0077(13) -0.0062(12)
O4 0.097(3) 0.185(4) 0.111(3) -0.048(3) -0.051(2) 0.046(3)
C21 0.054(2) 0.0482(18) 0.069(2) 0.0113(16) -0.0073(17) -0.0046(15)
C22 0.0471(18) 0.0533(18) 0.0469(17) -0.0024(14) -0.0095(14) 0.0038(14)
C23 0.0399(16) 0.0388(15) 0.0470(16) -0.0038(12) -0.0156(13) 0.0022(12)
C24 0.0422(17) 0.0467(17) 0.0467(17) -0.0033(13) -0.0105(14) 0.0007(13)
C25 0.0487(19) 0.0486(18) 0.063(2) -0.0175(15) -0.0131(16) 0.0054(15)
C1 0.070(2) 0.062(2) 0.063(2) -0.0173(17) -0.0066(19) 0.0012(19)
C2 0.0453(18) 0.064(2) 0.060(2) -0.0092(16) -0.0213(16) -0.0008(16)
C3 0.0426(18) 0.0598(19) 0.0582(19) -0.0101(15) -0.0178(15) 0.0099(15)
C4 0.0391(16) 0.0472(16) 0.0481(17) 0.0004(13) -0.0121(13) -0.0045(13)
C5 0.0486(19) 0.060(2) 0.0552(19) -0.0063(15) -0.0209(15) 0.0042(15)
C6 0.0469(18) 0.0573(19) 0.0563(19) -0.0005(15) -0.0135(16) 0.0089(15)
C7 0.0456(18) 0.0543(18) 0.0481(17) -0.0064(14) -0.0129(14) 0.0002(15)
C8 0.0482(18) 0.0563(19) 0.0470(17) -0.0020(14) -0.0146(15) -0.0017(15)
C9 0.0413(17) 0.0515(17) 0.0456(17) -0.0012(13) -0.0092(14) -0.0032(14)
C10 0.0466(18) 0.062(2) 0.0459(17) -0.0055(15) -0.0147(14) 0.0047(15)
C11 0.0460(18) 0.0576(19) 0.0511(18) -0.0028(15) -0.0115(15) 0.0055(15)
C12 0.0453(18) 0.0554(18) 0.0426(16) -0.0019(14) -0.0060(14) -0.0035(14)
C13 0.055(2) 0.068(2) 0.0516(19) -0.0103(16) -0.0210(16) 0.0071(17)
C14 0.0473(19) 0.062(2) 0.057(2) -0.0091(16) -0.0151(16) 0.0102(16)
C15 0.068(2) 0.058(2) 0.061(2) -0.0122(16) -0.0125(18) 0.0121(18)
C16 0.060(2) 0.097(3) 0.067(2) -0.010(2) -0.0032(19) 0.003(2)
C17 0.075(3) 0.076(2) 0.0455(19) -0.0098(17) -0.0136(17) 0.009(2)
C18 0.057(2) 0.174(5) 0.048(2) -0.024(3) -0.0171(19) -0.001(3)
C19 0.073(3) 0.044(2) 0.134(4) -0.013(2) -0.012(3) -0.0001(19)
C20 0.0428(18) 0.0417(17) 0.087(3) -0.0068(17) -0.0180(18) 0.0011(14)

loop_
_atom_type_symbol
_atom_type_description
_atom_type_scat_dispersion_real
_atom_type_scat_dispersion_imag
_atom_type_scat_source
C C 0.0033 0.0016 'International Tables Vol C Tables 4.2.6.8 and 6.1.1.4'
H H 0.0000 0.0000 'International Tables Vol C Tables 4.2.6.8 and 6.1.1.4'
N N 0.0061 0.0033 'International Tables Vol C Tables 4.2.6.8 and 6.1.1.4'
O O 0.0106 0.0060 'International Tables Vol C Tables 4.2.6.8 and 6.1.1.4'
S S 0.1246 0.1234 'International Tables Vol C Tables 4.2.6.8 and 6.1.1.4'

loop_
_geom_angle_atom_site_label_1
_geom_angle_atom_site_label_2
_geom_angle_atom_site_label_3
_geom_angle
_geom_angle_site_symmetry_1
_geom_angle_site_symmetry_3
_geom_angle_publ_flag
O1 S1 O3 113.31(16) . . ?
O1 S1 O2 113.20(15) . . ?
O3 S1 O2 112.83(15) . . ?
O1 S1 C23 105.53(14) . . ?
O3 S1 C23 105.95(14) . . ?
O2 S1 C23 105.09(14) . . ?
C6 N1 C2 120.2(3) . . ?
C6 N1 C1 120.2(3) . . ?
C2 N1 C1 119.6(3) . . ?
C12 N2 C17 121.6(3) . . ?
C12 N2 C15 121.4(3) . . ?
C17 N2 C15 115.9(3) . . ?
C22 C21 C20 121.6(3) . . ?
C21 C22 C23 119.8(3) . . ?
C22 C23 C24 119.9(3) . . ?
C22 C23 S1 119.6(2) . . ?
C24 C23 S1 120.5(2) . . ?
C25 C24 C23 118.8(3) . . ?
C20 C25 C24 122.1(3) . . ?
N1 C2 C3 121.1(3) . . ?
C2 C3 C4 120.9(3) . . ?
C3 C4 C5 116.1(3) . . ?
C3 C4 C7 124.9(3) . . ?
C5 C4 C7 119.0(3) . . ?
C6 C5 C4 121.1(3) . . ?
N1 C6 C5 120.6(3) . . ?
C8 C7 C4 126.4(3) . . ?
C7 C8 C9 126.4(3) . . ?
C14 C9 C10 116.0(3) . . ?
C14 C9 C8 123.3(3) . . ?
C10 C9 C8 120.8(3) . . ?
C11 C10 C9 122.5(3) . . ?
C10 C11 C12 121.1(3) . . ?
N2 C12 C11 122.9(3) . . ?
N2 C12 C13 120.1(3) . . ?
C11 C12 C13 117.0(3) . . ?
C14 C13 C12 120.9(3) . . ?
C13 C14 C9 122.5(3) . . ?
N2 C15 C16 111.9(3) . . ?
N2 C17 C18 110.7(3) . . ?
O4 C18 C17 111.2(4) . . ?
C25 C20 C21 117.7(3) . . ?
C25 C20 C19 121.0(3) . . ?
C21 C20 C19 121.3(3) . . ?

loop_
_geom_bond_atom_site_label_1
_geom_bond_atom_site_label_2
_geom_bond_distance
_geom_bond_site_symmetry_2
_geom_bond_publ_flag
S1 O1 1.443(2) . ?
S1 O3 1.448(2) . ?
S1 O2 1.449(2) . ?
S1 C23 1.777(3) . ?
N1 C6 1.336(4) . ?
N1 C2 1.343(4) . ?
N1 C1 1.482(4) . ?
N2 C12 1.381(4) . ?
N2 C17 1.455(4) . ?
N2 C15 1.475(4) . ?
O4 C18 1.390(5) . ?
C21 C22 1.378(5) . ?
C21 C20 1.392(5) . ?
C22 C23 1.383(4) . ?
C23 C24 1.393(4) . ?
C24 C25 1.390(4) . ?
C25 C20 1.375(5) . ?
C2 C3 1.362(5) . ?
C3 C4 1.392(4) . ?
C4 C5 1.397(4) . ?
C4 C7 1.451(4) . ?
C5 C6 1.368(4) . ?
C7 C8 1.339(4) . ?
C8 C9 1.451(4) . ?
C9 C14 1.391(4) . ?
C9 C10 1.396(4) . ?
C10 C11 1.376(4) . ?
C11 C12 1.389(4) . ?
C12 C13 1.412(4) . ?
C13 C14 1.370(5) . ?
C15 C16 1.505(6) . ?
C17 C18 1.542(6) . ?
C19 C20 1.504(5) . ?

loop_
_cod_related_entry_id
_cod_related_entry_database
_cod_related_entry_code
1 ChemSpider 21143445
